data_7713314
loop_
_publ_author_name
'Pintus, Anna'
'Pilloni, Cristian'
'Pippia, Gabriele'
'Podda, Enrico'
'Carla Aragoni, M.'
'Lippolis, Vito'
'Aloukos, Panagiotis'
'Potamianos, Dionysios'
'Chazapis, Nikolaos'
'Couris, Stelios'
'Anyfantis, George C.'
'Slawin, Alexandra M. Z.'
'Woollins, J. Derek'
'Arca, Massimiliano'

_publ_section_title
;
 A new class of third-order nonlinear optical materials: laser
 pulse-duration dependant saturable absorption and nonlinear refraction in
 platinum(II) diimine-dithiolate complexes.
;
_journal_name_full 'Dalton transactions (Cambridge, England : 2003)'
_journal_paper_doi 10.1039/d3dt00931a
_journal_year 2023
_chemical_formula_moiety 'C14 H12 N2 Pt S4'
_chemical_formula_sum 'C14 H12 N2 Pt S4'
_chemical_formula_weight 531.59
_space_group_crystal_system orthorhombic
_space_group_IT_number 62
_space_group_name_Hall '-P 2ac 2n'
_space_group_name_H-M_alt 'P n m a'
_atom_sites_solution_hydrogens mixed
_atom_sites_solution_primary direct
_atom_sites_solution_secondary difmap
_audit_creation_date 2021-05-07
_audit_creation_method
;
Olex2 1.3
(compiled 2020.11.12 svn.r5f609507 for OlexSys, GUI svn.r6272)
;
_audit_update_record
;
2023-03-20 deposited with the CCDC.	2023-06-20 downloaded from the CCDC.
;
_cell_angle_alpha 90
_cell_angle_beta 90
_cell_angle_gamma 90
_cell_formula_units_Z 4
_cell_length_a 7.8675(17)
_cell_length_b 14.825(4)
_cell_length_c 12.827(3)
_cell_measurement_reflns_used 6142
_cell_measurement_temperature 125(2)
_cell_measurement_theta_max 1.59
_cell_measurement_theta_min 26.37
_cell_volume 1496.1(6)
_computing_molecular_graphics 'Olex2 1.3 (Dolomanov et al., 2009)'
_computing_publication_material 'Olex2 1.3 (Dolomanov et al., 2009)'
_computing_structure_refinement 'SHELXL 2018/3 (Sheldrick, 2015)'
_computing_structure_solution 'SHELXT 2018/2 (Sheldrick, 2018)'
_diffrn_ambient_temperature 125
_diffrn_detector_area_resol_mean 28.944
_diffrn_measured_fraction_theta_full 0.975
_diffrn_measured_fraction_theta_max 0.975
_diffrn_measurement_device_type 'Rigaku Saturn724'
_diffrn_measurement_method \w
_diffrn_radiation_type 'Mo K\a'
_diffrn_radiation_wavelength 0.71075
_diffrn_reflns_av_R_equivalents 0.0409
_diffrn_reflns_limit_h_max 8
_diffrn_reflns_limit_h_min -9
_diffrn_reflns_limit_k_max 17
_diffrn_reflns_limit_k_min -17
_diffrn_reflns_limit_l_max 13
_diffrn_reflns_limit_l_min -15
_diffrn_reflns_number 8678
_diffrn_reflns_theta_full 25.00
_diffrn_reflns_theta_max 25.00
_diffrn_standards_number 0
_exptl_absorpt_coefficient_mu 9.929
_exptl_absorpt_correction_T_max 0.821
_exptl_absorpt_correction_T_min 0.636
_exptl_absorpt_correction_type multi-scan
_exptl_absorpt_process_details 'REQAB (Rigaku, 1998)'
_exptl_crystal_colour black
_exptl_crystal_colour_primary black
_exptl_crystal_density_diffrn 2.360
_exptl_crystal_density_method 'not measured'
_exptl_crystal_description plate
_exptl_crystal_F_000 1008
_exptl_crystal_size_max 0.21
_exptl_crystal_size_mid 0.06
_exptl_crystal_size_min 0.02
_refine_diff_density_max 1.128
_refine_diff_density_min -0.834
_refine_diff_density_rms 0.145
_refine_ls_extinction_method none
_refine_ls_goodness_of_fit_ref 1.131
_refine_ls_hydrogen_treatment constr
_refine_ls_matrix_type full
_refine_ls_number_parameters 107
_refine_ls_number_reflns 1338
_refine_ls_number_restraints 0
_refine_ls_restrained_S_all 1.131
_refine_ls_R_factor_all 0.0254
_refine_ls_R_factor_gt 0.0251
_refine_ls_shift/su_max 0.000
_refine_ls_shift/su_mean 0.000
_refine_ls_structure_factor_coef Fsqd
_refine_ls_weighting_details 'w=1/[\s^2^(Fo^2^)+(0.0346P)^2^+5.7610P] where P=(Fo^2^+2Fc^2^)/3'
_refine_ls_weighting_scheme calc
_refine_ls_wR_factor_gt 0.0656
_refine_ls_wR_factor_ref 0.0657
_reflns_Friedel_coverage 0.000
_reflns_number_gt 1323
_reflns_number_total 1338
_reflns_threshold_expression 'I > 2\s(I)'
_cod_data_source_file d3dt00931a2.cif
_cod_data_source_block arca-1-2
_cod_database_code 7713314
_shelx_shelxl_version_number 2018/3
_shelx_space_group_comment
;
The symmetry employed for this shelxl refinement is uniquely defined
by the following loop, which should always be used as a source of
symmetry information in preference to the above space-group names.
They are only intended as comments.
;
_shelx_estimated_absorpt_t_max 0.826
_shelx_estimated_absorpt_t_min 0.230
_olex2_refinement_description
;
1. Fixed Uiso
 At 1.2 times of:
  All C(H,H) groups
2. Others
 Sof(C1A)=Sof(H1AA)=Sof(H1AB)=1-FVAR(1)
 Sof(C1)=Sof(H1A)=Sof(H1B)=FVAR(1)
 Fixed U12: Pt1(0)
 Fixed U23: Pt1(0)
 Fixed Uiso: H3(0.0336) H4(0.0397) H5(0.0338) H6(0.0295)
 Fixed X: H3(-0.372799) H4(-0.350699) H5(-0.0894) H6(0.1384)
 Fixed Y: Pt1(0.75) H3(0.6758) H4(0.518801) H5(0.452499) H6(0.5439)
 Fixed Z: H3(0.181901) H4(0.177) H5(0.1328) H6(0.088201)
3.a Secondary CH2 refined with riding coordinates:
 C1(H1A,H1B), C1A(H1AA,H1AB)
;
_olex2_submission_special_instructions 'No special instructions were received'

loop_
_space_group_symop_operation_xyz
'x, y, z'
'-x+1/2, -y, z+1/2'
'x+1/2, -y+1/2, -z+1/2'
'-x, y+1/2, -z'
'-x, -y, -z'
'x-1/2, y, -z-1/2'
'-x-1/2, y-1/2, z-1/2'
'x, -y-1/2, z'

loop_
_atom_site_label
_atom_site_type_symbol
_atom_site_fract_x
_atom_site_fract_y
_atom_site_fract_z
_atom_site_U_iso_or_equiv
_atom_site_adp_type
_atom_site_occupancy
_atom_site_site_symmetry_order
_atom_site_calc_flag
_atom_site_refinement_flags_posn
_atom_site_refinement_flags_adp
_atom_site_refinement_flags_occupancy
_atom_site_disorder_assembly
_atom_site_disorder_group
Pt1 Pt 0.20181(3) 0.750000 0.05303(2) 0.01827(13) Uani 1 2 d S T P . .
S2 S 0.38132(14) 0.85620(8) -0.00629(10) 0.0244(3) Uani 1 1 d . . . . .
S3 S 0.69588(14) 0.86799(9) -0.12478(11) 0.0272(3) Uani 1 1 d . . . . .
N1 N 0.0193(5) 0.6620(3) 0.1049(3) 0.0218(8) Uani 1 1 d . . . . .
C1 C 0.793(2) 0.7926(8) -0.2190(15) 0.028(4) Uani 0.49(3) 1 d . . P A 1
H1A H 0.707766 0.776479 -0.272646 0.034 Uiso 0.49(3) 1 calc R U P A 1
H1B H 0.887359 0.824536 -0.254354 0.034 Uiso 0.49(3) 1 calc R U P A 1
C1A C 0.861(2) 0.7932(8) -0.1700(17) 0.038(4) Uani 0.51(3) 1 d . . P A .
H1AA H 0.931999 0.825401 -0.221872 0.046 Uiso 0.51(3) 1 calc R U P . .
H1AB H 0.935266 0.776997 -0.110456 0.046 Uiso 0.51(3) 1 calc R U P . .
C2 C -0.1290(6) 0.7003(3) 0.1333(4) 0.0232(10) Uani 1 1 d . . . . .
C3 C -0.2699(7) 0.6480(4) 0.1618(4) 0.0276(11) Uani 1 1 d . . . . .
H3 H -0.372799 0.675800 0.181901 0.034 Uiso 1 1 d . U . . .
C4 C -0.2559(8) 0.5553(4) 0.1600(4) 0.0331(12) Uani 1 1 d . . . . .
H4 H -0.350699 0.518801 0.177000 0.040 Uiso 1 1 d . U . . .
C5 C -0.1015(7) 0.5162(3) 0.1332(4) 0.0282(11) Uani 1 1 d . . . . .
H5 H -0.089400 0.452499 0.132800 0.034 Uiso 1 1 d . U . . .
C6 C 0.0329(6) 0.5709(3) 0.1062(4) 0.0245(10) Uani 1 1 d . . . . .
H6 H 0.138400 0.543900 0.088201 0.030 Uiso 1 1 d . U . . .
C14 C 0.5471(6) 0.7951(4) -0.0656(4) 0.0217(10) Uani 1 1 d . . . . .

loop_
_atom_site_aniso_label
_atom_site_aniso_U_11
_atom_site_aniso_U_22
_atom_site_aniso_U_33
_atom_site_aniso_U_23
_atom_site_aniso_U_13
_atom_site_aniso_U_12
Pt1 0.01520(17) 0.01961(17) 0.0200(2) 0.000 0.00006(9) 0.000
S2 0.0190(6) 0.0192(6) 0.0350(7) 0.0001(5) 0.0043(5) -0.0001(4)
S3 0.0241(6) 0.0273(6) 0.0303(8) 0.0022(6) 0.0058(5) -0.0041(5)
N1 0.0209(19) 0.025(2) 0.019(2) 0.0021(17) -0.0004(16) -0.0010(16)
C1 0.020(7) 0.036(6) 0.030(9) -0.003(6) 0.006(6) -0.007(4)
C1A 0.023(7) 0.046(6) 0.044(10) -0.012(6) 0.005(7) -0.005(5)
C2 0.024(2) 0.034(3) 0.012(2) 0.003(2) -0.0003(18) -0.002(2)
C3 0.024(2) 0.039(3) 0.020(3) 0.001(2) 0.003(2) -0.005(2)
C4 0.035(3) 0.037(3) 0.027(3) 0.000(2) 0.009(3) -0.013(3)
C5 0.034(3) 0.028(2) 0.023(3) 0.005(2) 0.001(2) -0.006(2)
C6 0.026(2) 0.027(2) 0.021(2) -0.0003(19) 0.001(2) 0.000(2)
C14 0.016(2) 0.026(2) 0.023(2) 0.002(2) 0.0022(18) -0.001(2)

loop_
_atom_type_symbol
_atom_type_description
_atom_type_scat_dispersion_real
_atom_type_scat_dispersion_imag
_atom_type_scat_source
C C 0.0033 0.0016 'International Tables Vol C Tables 4.2.6.8 and 6.1.1.4'
H H 0.0000 0.0000 'International Tables Vol C Tables 4.2.6.8 and 6.1.1.4'
N N 0.0061 0.0033 'International Tables Vol C Tables 4.2.6.8 and 6.1.1.4'
Pt Pt -1.7033 8.3905 'International Tables Vol C Tables 4.2.6.8 and 6.1.1.4'
S S 0.1246 0.1234 'International Tables Vol C Tables 4.2.6.8 and 6.1.1.4'

loop_
_geom_angle_atom_site_label_1
_geom_angle_atom_site_label_2
_geom_angle_atom_site_label_3
_geom_angle
_geom_angle_site_symmetry_1
_geom_angle_site_symmetry_3
_geom_angle_publ_flag
S2 Pt1 S2 88.93(6) 8_575 . ?
N1 Pt1 S2 95.98(11) 8_575 . ?
N1 Pt1 S2 174.42(11) 8_575 8_575 ?
N1 Pt1 S2 174.42(11) . . ?
N1 Pt1 S2 95.97(12) . 8_575 ?
N1 Pt1 N1 79.0(2) . 8_575 ?
C14 S2 Pt1 104.57(17) . . ?
C14 S3 C1 100.9(4) . . ?
C14 S3 C1A 103.9(4) . . ?
C2 N1 Pt1 115.2(3) . . ?
C2 N1 C6 119.1(4) . . ?
C6 N1 Pt1 125.6(3) . . ?
N1 C2 C2 115.0(3) . 8_575 ?
N1 C2 C3 121.4(5) . . ?
C3 C2 C2 123.6(3) . 8_575 ?
C4 C3 C2 119.0(5) . . ?
C3 C4 C5 119.3(5) . . ?
C6 C5 C4 119.2(5) . . ?
N1 C6 C5 122.0(5) . . ?
S2 C14 S3 111.3(3) . . ?
C14 C14 S2 120.95(17) 8_575 . ?
C14 C14 S3 127.75(17) 8_575 . ?

loop_
_geom_bond_atom_site_label_1
_geom_bond_atom_site_label_2
_geom_bond_distance
_geom_bond_site_symmetry_2
_geom_bond_publ_flag
Pt1 S2 2.2476(12) 8_575 ?
Pt1 S2 2.2476(12) . ?
Pt1 N1 2.052(4) 8_575 ?
Pt1 N1 2.052(4) . ?
S2 C14 1.761(5) . ?
S3 C1 1.816(13) . ?
S3 C1A 1.805(12) . ?
S3 C14 1.765(5) . ?
N1 C2 1.348(6) . ?
N1 C6 1.354(6) . ?
C1 H1A 0.990 . ?
C1 H1B 0.9900 . ?
C1 C1A 1.517(15) 8_575 ?
C1A H1AA 0.990 . ?
C1A H1AB 0.990 . ?
C2 C2 1.472(10) 8_575 ?
C2 C3 1.402(7) . ?
C3 C4 1.379(8) . ?
C4 H4 0.950 . ?
C4 C5 1.389(8) . ?
C5 H5 0.950 . ?
C5 C6 1.376(7) . ?
C6 H6 0.950 . ?
C14 C14 1.338(10) 8_575 ?

loop_
_geom_torsion_atom_site_label_1
_geom_torsion_atom_site_label_2
_geom_torsion_atom_site_label_3
_geom_torsion_atom_site_label_4
_geom_torsion
_geom_torsion_site_symmetry_1
_geom_torsion_site_symmetry_2
_geom_torsion_site_symmetry_3
_geom_torsion_site_symmetry_4
_geom_torsion_publ_flag
Pt1 S2 C14 S3 176.28(19) . . . . ?
Pt1 S2 C14 C14 -1.43(15) . . . 8_575 ?
Pt1 N1 C2 C2 -6.4(3) . . . 8_575 ?
Pt1 N1 C2 C3 174.5(4) . . . . ?
Pt1 N1 C6 C5 -173.8(4) . . . . ?
N1 C2 C3 C4 -0.4(8) . . . . ?
C1 S3 C14 S2 -157.9(7) . . . . ?
C1 S3 C14 C14 19.6(7) . . . 8_575 ?
C1A S3 C14 S2 175.2(8) . . . . ?
C1A S3 C14 C14 -7.2(8) . . . 8_575 ?
C2 N1 C6 C5 1.6(8) . . . . ?
C2 C2 C3 C4 -179.4(4) 8_575 . . . ?
C2 C3 C4 C5 2.0(9) . . . . ?
C3 C4 C5 C6 -1.8(8) . . . . ?
C4 C5 C6 N1 0.0(8) . . . . ?
C6 N1 C2 C2 177.7(3) . . . 8_575 ?
C6 N1 C2 C3 -1.4(7) . . . . ?
